data_4513516
loop_
_publ_author_name
'Nath, Karabi'
'Husain, Ahmad'
'Dastidar, Parthasarathi'

_publ_section_title
;
 Metallogels and Silver Nanoparticles Generated from a Series of
 Transition Metal-Based Coordination Polymers Derived from a New
 Bis-pyridyl-bis-amide Ligand and Various Carboxylates
;
_journal_issue 9
_journal_name_full 'Crystal Growth &amp; Design'
_journal_page_first 4635
_journal_paper_doi 10.1021/acs.cgd.5b00911
_journal_volume 15
_journal_year 2015
_chemical_formula_moiety 'C36 H24 N4 O7 Zn, C3 H7 N O, 2(O)'
_chemical_formula_sum 'C39 H31 N5 O10 Zn'
_chemical_formula_weight 795.06
_space_group_crystal_system triclinic
_space_group_IT_number 2
_space_group_name_Hall '-P 1'
_space_group_name_H-M_alt 'P -1'
_symmetry_space_group_name_Hall '-P 1'
_symmetry_space_group_name_H-M 'P -1'
_atom_sites_solution_hydrogens geom
_audit_creation_method SHELXL-2014/7
_cell_angle_alpha 101.559(19)
_cell_angle_beta 112.430(18)
_cell_angle_gamma 101.040(18)
_cell_formula_units_Z 2
_cell_length_a 11.394(6)
_cell_length_b 14.357(9)
_cell_length_c 14.395(8)
_cell_measurement_reflns_used 5081
_cell_measurement_temperature 296(2)
_cell_measurement_theta_max 23.27
_cell_measurement_theta_min 2.41
_cell_volume 2037(2)
_computing_cell_refinement 'Bruker SAINT'
_computing_data_collection 'Bruker APEX2'
_computing_data_reduction 'Bruker SAINT'
_computing_structure_refinement 'SHELXL-2014/7 (Sheldrick, 2014)'
_computing_structure_solution 'SHELXS-97 (Sheldrick 2008)'
_diffrn_ambient_temperature 296(2)
_diffrn_measured_fraction_theta_full 0.992
_diffrn_measured_fraction_theta_max 0.992
_diffrn_measurement_device_type 'Bruker APEX-II CCD'
_diffrn_measurement_method '\f and \w scans'
_diffrn_radiation_type MoK\a
_diffrn_radiation_wavelength 0.71073
_diffrn_reflns_av_R_equivalents 0.0929
_diffrn_reflns_av_unetI/netI 0.0900
_diffrn_reflns_laue_measured_fraction_full 0.992
_diffrn_reflns_laue_measured_fraction_max 0.992
_diffrn_reflns_limit_h_max 13
_diffrn_reflns_limit_h_min -13
_diffrn_reflns_limit_k_max 16
_diffrn_reflns_limit_k_min -16
_diffrn_reflns_limit_l_max 16
_diffrn_reflns_limit_l_min -16
_diffrn_reflns_number 20348
_diffrn_reflns_point_group_measured_fraction_full 0.992
_diffrn_reflns_point_group_measured_fraction_max 0.992
_diffrn_reflns_theta_full 24.712
_diffrn_reflns_theta_max 24.712
_diffrn_reflns_theta_min 1.846
_exptl_absorpt_coefficient_mu 0.663
_exptl_absorpt_correction_type multi-scan
_exptl_absorpt_process_details sadabs
_exptl_crystal_colour WHITE
_exptl_crystal_density_diffrn 1.296
_exptl_crystal_description BLOCK
_exptl_crystal_F_000 820
_exptl_crystal_size_max 0.280
_exptl_crystal_size_mid 0.120
_exptl_crystal_size_min 0.080
_exptl_transmission_factor_max 0.7451
_exptl_transmission_factor_min 0.4482
_refine_diff_density_max 1.284
_refine_diff_density_min -0.742
_refine_diff_density_rms 0.151
_refine_ls_extinction_method none
_refine_ls_goodness_of_fit_ref 1.076
_refine_ls_hydrogen_treatment constr
_refine_ls_matrix_type full
_refine_ls_number_parameters 498
_refine_ls_number_reflns 6891
_refine_ls_number_restraints 867
_refine_ls_restrained_S_all 1.033
_refine_ls_R_factor_all 0.1582
_refine_ls_R_factor_gt 0.0979
_refine_ls_shift/su_max 0.000
_refine_ls_shift/su_mean 0.000
_refine_ls_structure_factor_coef Fsqd
_refine_ls_weighting_details 'w=1/[\s^2^(Fo^2^)+(0.2000P)^2^] where P=(Fo^2^+2Fc^2^)/3'
_refine_ls_weighting_scheme calc
_refine_ls_wR_factor_gt 0.2748
_refine_ls_wR_factor_ref 0.3098
_reflns_Friedel_coverage 0.000
_reflns_number_gt 4059
_reflns_number_total 6891
_reflns_threshold_expression 'I > 2\s(I)'
_cod_data_source_file cg5b00911_si_002.cif
_cod_data_source_block CP8
_cod_depositor_comments 'Adding full bibliography for 4513508--4513516.cif.'
_cod_database_code 4513516
_shelx_shelxl_version_number 2014/7
_shelx_space_group_comment
;
The symmetry employed for this shelxl refinement is uniquely defined
by the following loop, which should always be used as a source of
symmetry information in preference to the above space-group names.
They are only intended as comments.
;
_shelx_estimated_absorpt_t_min 0.836
_shelx_estimated_absorpt_t_max 0.949

loop_
_space_group_symop_operation_xyz
'x, y, z'
'-x, -y, -z'

loop_
_atom_site_label
_atom_site_type_symbol
_atom_site_fract_x
_atom_site_fract_y
_atom_site_fract_z
_atom_site_U_iso_or_equiv
_atom_site_adp_type
_atom_site_occupancy
_atom_site_site_symmetry_order
_atom_site_calc_flag
_atom_site_refinement_flags_posn
_atom_site_refinement_flags_adp
_atom_site_refinement_flags_occupancy
_atom_site_disorder_assembly
_atom_site_disorder_group
C1 C -0.0686(7) 0.2778(5) -0.0005(5) 0.0534(15) Uani 1 1 d . U . . .
C2 C -0.1237(7) 0.2822(5) 0.0791(5) 0.0514(15) Uani 1 1 d . U . . .
C3 C -0.2269(7) 0.2045(6) 0.0645(6) 0.0651(19) Uani 1 1 d . U . . .
H3 H -0.2614 0.1487 0.0059 0.078 Uiso 1 1 calc R U . . .
C4 C -0.2806(8) 0.2091(7) 0.1380(6) 0.074(2) Uani 1 1 d . U . . .
H4 H -0.3495 0.1566 0.1295 0.088 Uiso 1 1 calc R U . . .
C5 C -0.2279(7) 0.2939(7) 0.2228(5) 0.0684(19) Uani 1 1 d . U . . .
C6 C -0.1253(8) 0.3706(6) 0.2386(6) 0.068(2) Uani 1 1 d . U . . .
H6 H -0.0905 0.4260 0.2978 0.081 Uiso 1 1 calc R U . . .
C7 C -0.0730(7) 0.3661(5) 0.1669(5) 0.0556(16) Uani 1 1 d . U . . .
H7 H -0.0036 0.4191 0.1768 0.067 Uiso 1 1 calc R U . . .
C8 C -0.0403(9) 0.3492(6) 0.7205(6) 0.0643(17) Uani 1 1 d . U . . .
C9 C -0.0994(7) 0.3420(5) 0.6084(5) 0.0541(15) Uani 1 1 d . U . . .
C10 C -0.0474(8) 0.2992(6) 0.5426(5) 0.0626(18) Uani 1 1 d . U . . .
H10 H 0.0285 0.2794 0.5706 0.075 Uiso 1 1 calc R U . . .
C11 C -0.1101(7) 0.2865(7) 0.4351(5) 0.069(2) Uani 1 1 d . U . . .
H11 H -0.0761 0.2588 0.3906 0.082 Uiso 1 1 calc R U . . .
C12 C -0.2212(8) 0.3148(7) 0.3959(6) 0.0683(19) Uani 1 1 d . U . . .
C13 C -0.2724(8) 0.3570(7) 0.4601(6) 0.076(2) Uani 1 1 d . U . . .
H13 H -0.3480 0.3771 0.4316 0.091 Uiso 1 1 calc R U . . .
C14 C -0.2126(9) 0.3695(7) 0.5653(6) 0.072(2) Uani 1 1 d . U . . .
H14 H -0.2486 0.3968 0.6084 0.086 Uiso 1 1 calc R U . . .
C15 C 0.3137(7) 0.5132(5) -0.0607(6) 0.0577(17) Uani 1 1 d . U . . .
H15 H 0.3058 0.4702 -0.1219 0.069 Uiso 1 1 calc R U . . .
C16 C 0.4111(8) 0.6020(6) -0.0162(6) 0.0652(19) Uani 1 1 d . U . . .
H16 H 0.4684 0.6187 -0.0461 0.078 Uiso 1 1 calc R U . . .
C17 C 0.4228(8) 0.6672(6) 0.0751(6) 0.065(2) Uani 1 1 d . U . . .
H17 H 0.4874 0.7288 0.1071 0.078 Uiso 1 1 calc R U . . .
C18 C 0.3363(7) 0.6380(5) 0.1167(5) 0.0523(15) Uani 1 1 d . U . . .
C19 C 0.2410(7) 0.5472(5) 0.0660(5) 0.0492(15) Uani 1 1 d . U . . .
H19 H 0.1819 0.5286 0.0938 0.059 Uiso 1 1 calc R U . . .
C20 C 0.4447(9) 0.7644(6) 0.2878(6) 0.070(2) Uani 1 1 d . U . . .
C21 C 0.4156(10) 0.8209(6) 0.3739(7) 0.078(2) Uani 1 1 d . U . . .
C22 C 0.2968(10) 0.8449(6) 0.3538(7) 0.087(2) Uani 1 1 d . U . . .
H22 H 0.2345 0.8297 0.2843 0.105 Uiso 1 1 calc R U . . .
C23 C 0.2685(9) 0.8902(6) 0.4333(7) 0.078(2) Uani 1 1 d . U . . .
H23 H 0.1883 0.9046 0.4189 0.093 Uiso 1 1 calc R U . . .
C24 C 0.3642(8) 0.9132(6) 0.5346(7) 0.0684(18) Uani 1 1 d . U . . .
C25 C 0.3369(10) 0.9612(6) 0.6249(7) 0.074(2) Uani 1 1 d . U . . .
H25 H 0.2557 0.9732 0.6123 0.088 Uiso 1 1 calc R U . . .
C26 C 0.4309(9) 0.9854(6) 0.7213(7) 0.0713(19) Uani 1 1 d . U . . .
C27 C 0.5544(11) 0.9675(7) 0.7393(8) 0.091(3) Uani 1 1 d . U . . .
H27 H 0.6198 0.9872 0.8083 0.109 Uiso 1 1 calc R U . . .
C28 C 0.5825(10) 0.9231(8) 0.6609(7) 0.101(3) Uani 1 1 d . U . . .
H28 H 0.6635 0.9102 0.6752 0.122 Uiso 1 1 calc R U . . .
C29 C 0.4863(8) 0.8984(6) 0.5607(7) 0.072(2) Uani 1 1 d . U . . .
C30 C 0.5139(10) 0.8487(7) 0.4734(7) 0.090(3) Uani 1 1 d . U . . .
H30 H 0.5955 0.8372 0.4865 0.108 Uiso 1 1 calc R U . . .
C31 C 0.4169(8) 1.0316(5) 0.8159(6) 0.0615(17) Uani 1 1 d . U . . .
C32 C 0.2235(7) 1.1952(5) 0.8666(5) 0.0500(15) Uani 1 1 d . U . . .
H32 H 0.1899 1.2018 0.7991 0.060 Uiso 1 1 calc R U . . .
C33 C 0.2959(7) 1.1266(5) 0.8868(5) 0.0508(15) Uani 1 1 d . U . . .
C34 C 0.3444(8) 1.1186(6) 0.9886(6) 0.0652(18) Uani 1 1 d . U . . .
H34 H 0.3904 1.0729 1.0057 0.078 Uiso 1 1 calc R U . . .
C35 C 0.3232(9) 1.1787(6) 1.0620(6) 0.074(2) Uani 1 1 d . U . . .
H35 H 0.3579 1.1759 1.1309 0.089 Uiso 1 1 calc R U . . .
C36 C 0.2523(8) 1.2426(6) 1.0366(6) 0.0678(19) Uani 1 1 d . U . . .
H36 H 0.2390 1.2823 1.0889 0.081 Uiso 1 1 calc R U . . .
N1 N 0.2289(5) 0.4846(4) -0.0211(4) 0.0488(12) Uani 1 1 d . U . . .
N2 N 0.3394(6) 0.6985(4) 0.2091(5) 0.0644(16) Uani 1 1 d . U . . .
H2 H 0.2654 0.6912 0.2138 0.077 Uiso 1 1 calc R U . . .
N3 N 0.3152(7) 1.0737(4) 0.8039(5) 0.0630(15) Uani 1 1 d . U . . .
H3A H 0.2594 1.0670 0.7408 0.076 Uiso 1 1 calc R U . . .
N4 N 0.2009(6) 1.2513(4) 0.9405(4) 0.0544(13) Uani 1 1 d . U . . .
O1 O 0.0170(5) 0.3565(4) 0.0133(4) 0.0642(13) Uani 1 1 d . U . . .
O2 O -0.1045(6) 0.2027(4) -0.0732(5) 0.0893(19) Uani 1 1 d . U . . .
O3 O -0.2941(5) 0.3003(6) 0.2899(4) 0.093(2) Uani 1 1 d . U . . .
O4 O -0.0917(6) 0.3771(4) 0.7788(4) 0.0759(16) Uani 1 1 d . U . . .
O5 O 0.0639(7) 0.3225(4) 0.7571(4) 0.0820(16) Uani 1 1 d . U . . .
O6 O 0.5570(6) 0.7777(4) 0.2902(4) 0.0866(18) Uani 1 1 d . U . . .
O7 O 0.4951(6) 1.0335(5) 0.9013(5) 0.0808(16) Uani 1 1 d . U . . .
Zn1 Zn 0.08619(8) 0.34804(6) -0.09105(6) 0.0523(3) Uani 1 1 d . U . . .
C37 C 0.9548(19) 0.9742(15) 0.8535(14) 0.202(7) Uani 1 1 d . U . . .
H37A H 1.0279 0.9648 0.9086 0.304 Uiso 1 1 calc R U . . .
H37B H 0.8765 0.9575 0.8647 0.304 Uiso 1 1 calc R U . . .
H37C H 0.9755 1.0424 0.8542 0.304 Uiso 1 1 calc R U . . .
C38 C 0.881(2) 0.8041(15) 0.7336(13) 0.199(7) Uani 1 1 d . U . . .
H38A H 0.9364 0.7834 0.7900 0.299 Uiso 1 1 calc R U . . .
H38B H 0.8827 0.7713 0.6691 0.299 Uiso 1 1 calc R U . . .
H38C H 0.7918 0.7869 0.7261 0.299 Uiso 1 1 calc R U . . .
C39 C 0.9496(17) 0.9535(19) 0.6904(15) 0.187(6) Uani 1 1 d . U . . .
H39 H 0.9795 1.0224 0.7076 0.225 Uiso 1 1 calc R U . . .
N5 N 0.9325(10) 0.9136(12) 0.7576(10) 0.136(4) Uani 1 1 d . U . . .
O8 O 0.9265(14) 0.9005(15) 0.6016(10) 0.233(6) Uani 1 1 d . U . . .
O9A O -0.4262(16) 0.5483(11) 0.3656(12) 0.170(7) Uiso 0.73(2) 1 d . U P A 1
O10 O 0.1496(12) 1.1167(9) 0.6104(7) 0.177(5) Uani 1 1 d . . . . .
O9B O -0.339(4) 0.561(3) 0.311(3) 0.148(16) Uiso 0.27(2) 1 d . U P A 2

loop_
_atom_site_aniso_label
_atom_site_aniso_U_11
_atom_site_aniso_U_22
_atom_site_aniso_U_33
_atom_site_aniso_U_23
_atom_site_aniso_U_13
_atom_site_aniso_U_12
C1 0.063(4) 0.062(3) 0.044(3) 0.017(3) 0.029(3) 0.022(3)
C2 0.060(4) 0.055(3) 0.047(3) 0.019(2) 0.029(3) 0.019(3)
C3 0.062(4) 0.073(4) 0.051(4) 0.018(3) 0.022(3) 0.006(3)
C4 0.063(4) 0.100(5) 0.058(4) 0.031(3) 0.030(3) 0.006(4)
C5 0.059(4) 0.115(5) 0.043(3) 0.036(3) 0.028(3) 0.024(3)
C6 0.068(4) 0.089(5) 0.049(4) 0.015(3) 0.033(3) 0.017(3)
C7 0.060(4) 0.061(4) 0.048(3) 0.014(3) 0.029(3) 0.013(3)
C8 0.086(4) 0.064(4) 0.043(3) 0.015(3) 0.029(3) 0.023(3)
C9 0.069(4) 0.061(4) 0.045(3) 0.019(3) 0.033(3) 0.025(3)
C10 0.067(4) 0.089(5) 0.047(3) 0.024(3) 0.032(3) 0.036(4)
C11 0.064(4) 0.110(6) 0.044(3) 0.023(3) 0.030(3) 0.035(4)
C12 0.062(4) 0.115(6) 0.046(3) 0.039(3) 0.033(3) 0.032(4)
C13 0.074(4) 0.126(6) 0.062(3) 0.047(4) 0.046(3) 0.052(4)
C14 0.091(5) 0.103(6) 0.059(3) 0.038(4) 0.052(3) 0.053(4)
C15 0.068(4) 0.064(4) 0.057(4) 0.015(3) 0.043(3) 0.024(3)
C16 0.071(4) 0.073(4) 0.063(4) 0.019(3) 0.045(4) 0.014(3)
C17 0.071(4) 0.062(4) 0.064(4) 0.011(3) 0.041(4) 0.009(3)
C18 0.062(4) 0.049(3) 0.052(3) 0.009(2) 0.034(3) 0.019(3)
C19 0.060(4) 0.051(3) 0.051(3) 0.015(2) 0.038(3) 0.021(2)
C20 0.085(4) 0.054(4) 0.059(4) 0.001(3) 0.035(3) 0.004(3)
C21 0.098(5) 0.058(4) 0.067(4) -0.002(3) 0.046(3) 0.001(4)
C22 0.103(5) 0.070(5) 0.075(4) -0.007(4) 0.046(4) 0.014(4)
C23 0.082(5) 0.081(5) 0.066(4) 0.010(4) 0.030(3) 0.032(4)
C24 0.079(4) 0.064(4) 0.069(3) 0.021(3) 0.037(3) 0.026(3)
C25 0.104(5) 0.058(4) 0.076(4) 0.018(3) 0.052(3) 0.037(4)
C26 0.107(5) 0.057(4) 0.075(3) 0.024(3) 0.056(3) 0.039(4)
C27 0.114(5) 0.100(6) 0.085(5) 0.026(4) 0.060(4) 0.056(5)
C28 0.093(5) 0.142(8) 0.068(4) 0.007(4) 0.035(4) 0.058(5)
C29 0.071(4) 0.071(5) 0.070(3) 0.008(3) 0.031(3) 0.027(4)
C30 0.100(5) 0.087(6) 0.073(4) 0.000(4) 0.047(4) 0.014(4)
C31 0.079(4) 0.053(4) 0.068(3) 0.020(3) 0.043(3) 0.027(3)
C32 0.062(4) 0.050(3) 0.045(3) 0.012(3) 0.030(3) 0.018(3)
C33 0.057(4) 0.051(3) 0.050(3) 0.013(3) 0.030(3) 0.020(3)
C34 0.077(5) 0.077(5) 0.057(3) 0.026(3) 0.035(3) 0.038(4)
C35 0.094(5) 0.093(5) 0.052(4) 0.026(3) 0.038(4) 0.047(4)
C36 0.086(5) 0.087(5) 0.047(3) 0.019(3) 0.039(3) 0.040(4)
N1 0.056(3) 0.059(3) 0.043(3) 0.012(2) 0.032(2) 0.025(2)
N2 0.068(3) 0.059(3) 0.064(3) -0.002(2) 0.041(3) 0.011(3)
N3 0.085(4) 0.066(4) 0.047(3) 0.013(3) 0.032(3) 0.040(3)
N4 0.065(3) 0.058(3) 0.045(3) 0.007(2) 0.034(3) 0.016(3)
O1 0.083(3) 0.065(3) 0.068(3) 0.022(2) 0.055(3) 0.022(2)
O2 0.105(4) 0.085(4) 0.065(3) -0.008(3) 0.050(3) 0.007(3)
O3 0.063(3) 0.187(6) 0.046(3) 0.048(3) 0.034(2) 0.041(3)
O4 0.089(4) 0.081(4) 0.049(3) -0.001(2) 0.041(3) 0.004(3)
O5 0.111(4) 0.094(4) 0.038(3) 0.017(3) 0.022(3) 0.051(3)
O6 0.084(3) 0.089(4) 0.064(3) -0.005(3) 0.033(3) 0.004(3)
O7 0.081(4) 0.104(4) 0.070(3) 0.022(3) 0.036(3) 0.051(3)
Zn1 0.0643(6) 0.0586(5) 0.0410(5) 0.0098(3) 0.0315(4) 0.0208(4)
C37 0.188(15) 0.254(15) 0.147(9) 0.016(10) 0.096(10) 0.026(13)
C38 0.199(16) 0.230(11) 0.156(14) 0.050(9) 0.057(12) 0.089(10)
C39 0.143(11) 0.308(14) 0.142(9) 0.094(10) 0.069(9) 0.091(11)
N5 0.093(6) 0.223(11) 0.109(6) 0.054(7) 0.045(6) 0.078(7)
O8 0.199(12) 0.410(19) 0.134(8) 0.107(10) 0.079(9) 0.146(13)
O10 0.233(12) 0.252(13) 0.105(7) 0.075(8) 0.088(8) 0.150(11)

loop_
_atom_type_symbol
_atom_type_description
_atom_type_scat_dispersion_real
_atom_type_scat_dispersion_imag
_atom_type_scat_source
C C 0.0033 0.0016 'International Tables Vol C Tables 4.2.6.8 and 6.1.1.4'
H H 0.0000 0.0000 'International Tables Vol C Tables 4.2.6.8 and 6.1.1.4'
N N 0.0061 0.0033 'International Tables Vol C Tables 4.2.6.8 and 6.1.1.4'
O O 0.0106 0.0060 'International Tables Vol C Tables 4.2.6.8 and 6.1.1.4'
Zn Zn 0.2839 1.4301 'International Tables Vol C Tables 4.2.6.8 and 6.1.1.4'

loop_
_geom_angle_atom_site_label_1
_geom_angle_atom_site_label_2
_geom_angle_atom_site_label_3
_geom_angle
_geom_angle_site_symmetry_1
_geom_angle_site_symmetry_3
O2 C1 O1 122.8(6) . .
O2 C1 C2 121.3(7) . .
O1 C1 C2 115.9(6) . .
C3 C2 C7 119.6(6) . .
C3 C2 C1 120.0(6) . .
C7 C2 C1 120.4(6) . .
C2 C3 C4 120.3(7) . .
C2 C3 H3 119.9 . .
C4 C3 H3 119.9 . .
C5 C4 C3 118.0(7) . .
C5 C4 H4 121.0 . .
C3 C4 H4 121.0 . .
C6 C5 C4 122.4(7) . .
C6 C5 O3 121.1(7) . .
C4 C5 O3 116.3(7) . .
C5 C6 C7 119.6(7) . .
C5 C6 H6 120.2 . .
C7 C6 H6 120.2 . .
C6 C7 C2 120.1(7) . .
C6 C7 H7 119.9 . .
C2 C7 H7 119.9 . .
O4 C8 O5 119.8(7) . .
O4 C8 C9 121.9(8) . .
O5 C8 C9 118.3(7) . .
O4 C8 Zn1 66.8(4) . 1_556
O5 C8 Zn1 53.0(4) . 1_556
C9 C8 Zn1 171.2(6) . 1_556
C14 C9 C10 119.4(6) . .
C14 C9 C8 120.3(6) . .
C10 C9 C8 120.1(7) . .
C11 C10 C9 119.5(7) . .
C11 C10 H10 120.3 . .
C9 C10 H10 120.3 . .
C12 C11 C10 119.3(7) . .
C12 C11 H11 120.4 . .
C10 C11 H11 120.4 . .
C11 C12 C13 121.5(7) . .
C11 C12 O3 123.4(7) . .
C13 C12 O3 115.0(7) . .
C14 C13 C12 119.9(7) . .
C14 C13 H13 120.0 . .
C12 C13 H13 120.0 . .
C13 C14 C9 120.4(7) . .
C13 C14 H14 119.8 . .
C9 C14 H14 119.8 . .
N1 C15 C16 123.5(6) . .
N1 C15 H15 118.2 . .
C16 C15 H15 118.2 . .
C15 C16 C17 118.5(6) . .
C15 C16 H16 120.8 . .
C17 C16 H16 120.8 . .
C18 C17 C16 118.3(7) . .
C18 C17 H17 120.8 . .
C16 C17 H17 120.8 . .
C19 C18 C17 119.0(6) . .
C19 C18 N2 118.1(6) . .
C17 C18 N2 122.9(6) . .
N1 C19 C18 123.2(6) . .
N1 C19 H19 118.4 . .
C18 C19 H19 118.4 . .
O6 C20 N2 121.9(7) . .
O6 C20 C21 124.3(7) . .
N2 C20 C21 113.8(7) . .
C30 C21 C22 120.9(8) . .
C30 C21 C20 115.8(9) . .
C22 C21 C20 123.3(8) . .
C23 C22 C21 122.4(9) . .
C23 C22 H22 118.8 . .
C21 C22 H22 118.8 . .
C24 C23 C22 116.9(8) . .
C24 C23 H23 121.6 . .
C22 C23 H23 121.6 . .
C29 C24 C23 124.4(8) . .
C29 C24 C25 116.7(8) . .
C23 C24 C25 118.9(8) . .
C26 C25 C24 118.2(8) . .
C26 C25 H25 120.9 . .
C24 C25 H25 120.9 . .
C25 C26 C27 120.4(8) . .
C25 C26 C31 123.7(8) . .
C27 C26 C31 115.9(8) . .
C28 C27 C26 123.4(10) . .
C28 C27 H27 118.3 . .
C26 C27 H27 118.3 . .
C27 C28 C29 116.7(9) . .
C27 C28 H28 121.6 . .
C29 C28 H28 121.6 . .
C28 C29 C24 124.5(8) . .
C28 C29 C30 117.9(8) . .
C24 C29 C30 117.6(8) . .
C21 C30 C29 117.5(9) . .
C21 C30 H30 121.2 . .
C29 C30 H30 121.2 . .
O7 C31 N3 121.7(6) . .
O7 C31 C26 119.8(7) . .
N3 C31 C26 118.5(7) . .
N4 C32 C33 122.7(6) . .
N4 C32 H32 118.7 . .
C33 C32 H32 118.7 . .
C34 C33 N3 125.6(6) . .
C34 C33 C32 117.0(6) . .
N3 C33 C32 117.4(6) . .
C35 C34 C33 118.7(7) . .
C35 C34 H34 120.6 . .
C33 C34 H34 120.6 . .
C36 C35 C34 120.8(7) . .
C36 C35 H35 119.6 . .
C34 C35 H35 119.6 . .
N4 C36 C35 123.0(7) . .
N4 C36 H36 118.5 . .
C35 C36 H36 118.5 . .
C19 N1 C15 117.5(6) . .
C19 N1 Zn1 121.0(4) . .
C15 N1 Zn1 121.4(4) . .
C20 N2 C18 126.0(6) . .
C20 N2 H2 117.0 . .
C18 N2 H2 117.0 . .
C31 N3 C33 124.8(6) . .
C31 N3 H3A 117.6 . .
C33 N3 H3A 117.6 . .
C36 N4 C32 117.7(6) . .
C36 N4 Zn1 119.6(4) . 1_566
C32 N4 Zn1 122.7(5) . 1_566
C1 O1 Zn1 114.8(4) . .
C12 O3 C5 118.6(5) . .
C8 O4 Zn1 84.2(5) . 1_556
C8 O5 Zn1 97.4(5) . 1_556
O1 Zn1 O5 152.6(3) . 1_554
O1 Zn1 N1 97.5(2) . .
O5 Zn1 N1 100.1(2) 1_554 .
O1 Zn1 N4 103.8(2) . 1_544
O5 Zn1 N4 93.1(2) 1_554 1_544
N1 Zn1 N4 101.8(2) . 1_544
O1 Zn1 O4 96.8(2) . 1_554
O5 Zn1 O4 58.6(2) 1_554 1_554
N1 Zn1 O4 103.6(2) . 1_554
N4 Zn1 O4 144.67(19) 1_544 1_554
O1 Zn1 C8 125.0(3) . 1_554
O5 Zn1 C8 29.6(2) 1_554 1_554
N1 Zn1 C8 103.3(2) . 1_554
N4 Zn1 C8 120.4(2) 1_544 1_554
O4 Zn1 C8 29.0(2) 1_554 1_554
N5 C37 H37A 109.5 . .
N5 C37 H37B 109.5 . .
H37A C37 H37B 109.5 . .
N5 C37 H37C 109.5 . .
H37A C37 H37C 109.5 . .
H37B C37 H37C 109.5 . .
N5 C38 H38A 109.5 . .
N5 C38 H38B 109.5 . .
H38A C38 H38B 109.5 . .
N5 C38 H38C 109.5 . .
H38A C38 H38C 109.5 . .
H38B C38 H38C 109.5 . .
O8 C39 N5 120(2) . .
O8 C39 H39 119.8 . .
N5 C39 H39 119.8 . .
C39 N5 C37 119(2) . .
C39 N5 C38 122.2(18) . .
C37 N5 C38 118.7(16) . .

loop_
_geom_bond_atom_site_label_1
_geom_bond_atom_site_label_2
_geom_bond_distance
_geom_bond_site_symmetry_2
C1 O2 1.216(8) .
C1 O1 1.268(8) .
C1 C2 1.498(9) .
C2 C3 1.374(10) .
C2 C7 1.396(9) .
C3 C4 1.406(10) .
C3 H3 0.9300 .
C4 C5 1.378(11) .
C4 H4 0.9300 .
C5 C6 1.354(11) .
C5 O3 1.434(8) .
C6 C7 1.372(9) .
C6 H6 0.9300 .
C7 H7 0.9300 .
C8 O4 1.239(9) .
C8 O5 1.269(10) .
C8 C9 1.465(10) .
C8 Zn1 2.545(8) 1_556
C9 C14 1.374(10) .
C9 C10 1.401(9) .
C10 C11 1.389(10) .
C10 H10 0.9300 .
C11 C12 1.353(11) .
C11 H11 0.9300 .
C12 C13 1.373(10) .
C12 O3 1.380(9) .
C13 C14 1.359(10) .
C13 H13 0.9300 .
C14 H14 0.9300 .
C15 N1 1.338(8) .
C15 C16 1.361(10) .
C15 H15 0.9300 .
C16 C17 1.396(9) .
C16 H16 0.9300 .
C17 C18 1.378(9) .
C17 H17 0.9300 .
C18 C19 1.373(9) .
C18 N2 1.419(8) .
C19 N1 1.330(7) .
C19 H19 0.9300 .
C20 O6 1.244(10) .
C20 N2 1.310(9) .
C20 C21 1.522(10) .
C21 C30 1.356(13) .
C21 C22 1.399(13) .
C22 C23 1.378(11) .
C22 H22 0.9300 .
C23 C24 1.371(12) .
C23 H23 0.9300 .
C24 C29 1.366(12) .
C24 C25 1.514(10) .
C25 C26 1.313(12) .
C25 H25 0.9300 .
C26 C27 1.415(12) .
C26 C31 1.471(10) .
C27 C28 1.358(11) .
C27 H27 0.9300 .
C28 C29 1.360(12) .
C28 H28 0.9300 .
C29 C30 1.489(11) .
C30 H30 0.9300 .
C31 O7 1.204(9) .
C31 N3 1.377(9) .
C32 N4 1.340(7) .
C32 C33 1.407(9) .
C32 H32 0.9300 .
C33 C34 1.392(10) .
C33 N3 1.396(8) .
C34 C35 1.352(10) .
C34 H34 0.9300 .
C35 C36 1.350(11) .
C35 H35 0.9300 .
C36 N4 1.323(9) .
C36 H36 0.9300 .
N1 Zn1 2.059(6) .
N2 H2 0.8600 .
N3 H3A 0.8600 .
N4 Zn1 2.082(6) 1_566
O1 Zn1 1.939(4) .
O4 Zn1 2.352(6) 1_556
O5 Zn1 2.049(5) 1_556
Zn1 O5 2.049(5) 1_554
Zn1 N4 2.082(6) 1_544
Zn1 O4 2.352(6) 1_554
Zn1 C8 2.545(8) 1_554
C37 N5 1.376(17) .
C37 H37A 0.9600 .
C37 H37B 0.9600 .
C37 H37C 0.9600 .
C38 N5 1.49(2) .
C38 H38A 0.9600 .
C38 H38B 0.9600 .
C38 H38C 0.9600 .
C39 O8 1.25(2) .
C39 N5 1.27(2) .
C39 H39 0.9300 .

loop_
_geom_hbond_atom_site_label_D
_geom_hbond_atom_site_label_H
_geom_hbond_atom_site_label_A
_geom_hbond_distance_DH
_geom_hbond_distance_HA
_geom_hbond_distance_DA
_geom_hbond_angle_DHA
_geom_hbond_site_symmetry_A
C17 H17 O6 0.93 2.35 2.816(9) 110.7 .
C19 H19 O1 0.93 2.53 3.098(8) 119.9 .
C32 H32 O5 0.93 2.48 3.062(9) 120.9 1_565
C32 H32 O10 0.93 2.57 3.343(11) 141.3 .
C34 H34 O7 0.93 2.30 2.803(9) 113.5 .
C34 H34 O7 0.93 2.46 3.366(10) 163.3 2_677
N2 H2 O4 0.86 2.09 2.908(8) 159.7 2_566
N3 H3A O10 0.86 2.16 2.970(12) 156.0 .

loop_
_geom_torsion_atom_site_label_1
_geom_torsion_atom_site_label_2
_geom_torsion_atom_site_label_3
_geom_torsion_atom_site_label_4
_geom_torsion
_geom_torsion_site_symmetry_4
O2 C1 C2 C3 -7.0(11) .
O1 C1 C2 C3 173.1(7) .
O2 C1 C2 C7 174.5(8) .
O1 C1 C2 C7 -5.4(10) .
C7 C2 C3 C4 -0.4(12) .
C1 C2 C3 C4 -178.9(7) .
C2 C3 C4 C5 1.0(12) .
C3 C4 C5 C6 -1.7(13) .
C3 C4 C5 O3 173.7(7) .
C4 C5 C6 C7 1.8(13) .
O3 C5 C6 C7 -173.4(7) .
C5 C6 C7 C2 -1.1(12) .
C3 C2 C7 C6 0.5(11) .
C1 C2 C7 C6 178.9(7) .
O4 C8 C9 C14 2.0(12) .
O5 C8 C9 C14 179.6(7) .
O4 C8 C9 C10 -172.4(7) .
O5 C8 C9 C10 5.1(11) .
C14 C9 C10 C11 0.9(12) .
C8 C9 C10 C11 175.5(7) .
C9 C10 C11 C12 -0.7(12) .
C10 C11 C12 C13 0.9(14) .
C10 C11 C12 O3 -176.4(8) .
C11 C12 C13 C14 -1.2(14) .
O3 C12 C13 C14 176.3(8) .
C12 C13 C14 C9 1.4(14) .
C10 C9 C14 C13 -1.2(12) .
C8 C9 C14 C13 -175.8(8) .
N1 C15 C16 C17 -0.5(13) .
C15 C16 C17 C18 0.9(12) .
C16 C17 C18 C19 -1.2(12) .
C16 C17 C18 N2 -179.9(8) .
C17 C18 C19 N1 1.2(11) .
N2 C18 C19 N1 180.0(6) .
O6 C20 C21 C30 -32.2(13) .
N2 C20 C21 C30 147.6(9) .
O6 C20 C21 C22 147.0(10) .
N2 C20 C21 C22 -33.3(12) .
C30 C21 C22 C23 -5.3(15) .
C20 C21 C22 C23 175.6(8) .
C21 C22 C23 C24 1.3(14) .
C22 C23 C24 C29 3.3(14) .
C22 C23 C24 C25 -178.8(8) .
C29 C24 C25 C26 0.1(12) .
C23 C24 C25 C26 -178.1(8) .
C24 C25 C26 C27 0.6(13) .
C24 C25 C26 C31 -179.5(7) .
C25 C26 C27 C28 -1.8(15) .
C31 C26 C27 C28 178.3(9) .
C26 C27 C28 C29 2.2(17) .
C27 C28 C29 C24 -1.6(17) .
C27 C28 C29 C30 -179.4(9) .
C23 C24 C29 C28 178.5(10) .
C25 C24 C29 C28 0.5(14) .
C23 C24 C29 C30 -3.7(13) .
C25 C24 C29 C30 178.3(7) .
C22 C21 C30 C29 4.7(14) .
C20 C21 C30 C29 -176.2(7) .
C28 C29 C30 C21 177.5(10) .
C24 C29 C30 C21 -0.4(13) .
C25 C26 C31 O7 165.1(8) .
C27 C26 C31 O7 -14.9(11) .
C25 C26 C31 N3 -16.2(12) .
C27 C26 C31 N3 163.7(8) .
N4 C32 C33 C34 0.1(10) .
N4 C32 C33 N3 -178.8(6) .
N3 C33 C34 C35 176.6(7) .
C32 C33 C34 C35 -2.1(11) .
C33 C34 C35 C36 2.4(13) .
C34 C35 C36 N4 -0.6(14) .
C18 C19 N1 C15 -0.8(10) .
C18 C19 N1 Zn1 178.5(5) .
C16 C15 N1 C19 0.5(11) .
C16 C15 N1 Zn1 -178.8(6) .
O6 C20 N2 C18 -2.7(14) .
C21 C20 N2 C18 177.6(7) .
C19 C18 N2 C20 151.9(8) .
C17 C18 N2 C20 -29.4(12) .
O7 C31 N3 C33 3.7(12) .
C26 C31 N3 C33 -174.9(7) .
C34 C33 N3 C31 -22.4(11) .
C32 C33 N3 C31 156.4(7) .
C35 C36 N4 C32 -1.4(12) .
C35 C36 N4 Zn1 177.3(7) 1_566
C33 C32 N4 C36 1.6(10) .
C33 C32 N4 Zn1 -177.1(5) 1_566
O2 C1 O1 Zn1 0.1(10) .
C2 C1 O1 Zn1 -180.0(5) .
C11 C12 O3 C5 -26.2(13) .
C13 C12 O3 C5 156.3(8) .
C6 C5 O3 C12 -60.6(11) .
C4 C5 O3 C12 123.9(9) .
O5 C8 O4 Zn1 1.0(7) 1_556
C9 C8 O4 Zn1 178.5(7) 1_556
O4 C8 O5 Zn1 -1.1(8) 1_556
C9 C8 O5 Zn1 -178.7(6) 1_556
O8 C39 N5 C37 -177.9(16) .
O8 C39 N5 C38 -2(3) .
